data_2311941
loop_
_publ_author_name
'Lu, Norman'
'Zheng, Jing Hung'
'Lu, Yi Jing'
'Chiang, Hsing Fang'
'Chu, Chun Wei'
'Thrasher, Joseph S.'
'Wen, Yuh Sheng'
'Liu, Ling Kang'

_publ_section_title
;
 Side-chain conformations in the isomorphous polyfluorinated
 {4,4'-bis[(2,2-difluoroethoxy)methyl]-2,2'-bipyridine-\k<sup>2</sup>N,N'}dichloridopalladium
 and -platinum complexes.
;
_journal_coeditor_code KU3207
_journal_issue 'Pt 11'
_journal_name_full 'Acta crystallographica. Section C, Structural chemistry'
_journal_page_first 930
_journal_page_last 936
_journal_paper_doi 10.1107/S2053229617013857
_journal_volume 73
_journal_year 2017
_chemical_formula_iupac '[Pd Cl2 (C16 H16 F4 N2 O2)]'
_chemical_formula_moiety 'C16 H16 Cl2 F4 N2 O2 Pd'
_chemical_formula_sum 'C16 H16 Cl2 F4 N2 O2 Pd'
_chemical_formula_weight 521.61
_chemical_name_systematic
'{4,4'-Bis[(2,2-difluoroethoxy)methyl]-2,2'-bipyridine-\k^2^<i>N</i>,<i>N</i>'}dichloridopalladium and -platinum'
_space_group_crystal_system orthorhombic
_space_group_IT_number 61
_space_group_name_Hall '-P 2ac 2ab'
_space_group_name_H-M_alt 'P b c a'
_atom_sites_solution_hydrogens mixed
_audit_creation_method SHELXL-2013
_cell_angle_alpha 90
_cell_angle_beta 90
_cell_angle_gamma 90
_cell_formula_units_Z 8
_cell_length_a 7.7401(2)
_cell_length_b 16.5086(4)
_cell_length_c 28.3013(7)
_cell_measurement_reflns_used 9893
_cell_measurement_temperature 295.00(10)
_cell_measurement_theta_max 32.12
_cell_measurement_theta_min 2.57
_cell_volume 3616.29(16)
_computing_cell_refinement
;
SAINT (Bruker, 2015)
;
_computing_data_collection
;
APEX3 (Bruker, 2015)
;
_computing_data_reduction
;
SAINT (Bruker, 2015)
;
_computing_molecular_graphics
;
<i>shelXle</i> (H\"ubschle <i>et al.</i>,  2011)
;
_computing_publication_material
;
WinGX (Farrugia, 2012)
;
_computing_structure_refinement
;
SHELXL2013 (Sheldrick, 2015b)
;
_computing_structure_solution
;
SHELXT2014 (Sheldrick, 2015a)
;
_diffrn_ambient_temperature 295.00(10)
_diffrn_measured_fraction_theta_full 1.000
_diffrn_measured_fraction_theta_max 1.000
_diffrn_measurement_device_type 'Bruker APEXII CCD'
_diffrn_measurement_method '\f and \w scans'
_diffrn_radiation_type MoK\a
_diffrn_radiation_wavelength 0.71073
_diffrn_reflns_av_R_equivalents 0.0542
_diffrn_reflns_limit_h_max 9
_diffrn_reflns_limit_h_min -9
_diffrn_reflns_limit_k_max 18
_diffrn_reflns_limit_k_min -20
_diffrn_reflns_limit_l_max 35
_diffrn_reflns_limit_l_min -35
_diffrn_reflns_number 59415
_diffrn_reflns_theta_full 25.000
_diffrn_reflns_theta_max 26.373
_diffrn_reflns_theta_min 2.467
_exptl_absorpt_coefficient_mu 1.376
_exptl_absorpt_correction_T_max 0.9705
_exptl_absorpt_correction_T_min 0.8085
_exptl_absorpt_correction_type multi-scan
_exptl_absorpt_process_details
;
(SADABS; Bruker, 1996)
;
_exptl_crystal_colour orange
_exptl_crystal_density_diffrn 1.916
_exptl_crystal_density_method 'not measured'
_exptl_crystal_description prism
_exptl_crystal_F_000 2064
_exptl_crystal_size_max 0.24
_exptl_crystal_size_mid 0.22
_exptl_crystal_size_min 0.18
_refine_diff_density_max 0.426
_refine_diff_density_min -0.653
_refine_ls_extinction_method none
_refine_ls_goodness_of_fit_ref 1.079
_refine_ls_hydrogen_treatment mixed
_refine_ls_matrix_type full
_refine_ls_number_parameters 252
_refine_ls_number_reflns 3702
_refine_ls_number_restraints 0
_refine_ls_restrained_S_all 1.079
_refine_ls_R_factor_all 0.0298
_refine_ls_R_factor_gt 0.0220
_refine_ls_shift/su_max 0.003
_refine_ls_shift/su_mean 0.000
_refine_ls_structure_factor_coef Fsqd
_refine_ls_weighting_details 'w=1/[\s^2^(Fo^2^)+(0.0151P)^2^+5.2894P] where P=(Fo^2^+2Fc^2^)/3'
_refine_ls_weighting_scheme calc
_refine_ls_wR_factor_gt 0.0471
_refine_ls_wR_factor_ref 0.0507
_reflns_number_gt 3173
_reflns_number_total 3702
_reflns_threshold_expression 'I > 2\s(I)'
_cod_data_source_file ku3207sup1.cif
_cod_data_source_block i12726
_cod_database_code 2311941
_shelx_space_group_comment
;
The symmetry employed for this shelxl refinement is uniquely defined
by the following loop, which should always be used as a source of
symmetry information in preference to the above space-group names.
They are only intended as comments.
;
_shelxl_version_number .2013

loop_
_space_group_symop_operation_xyz
'x, y, z'
'-x+1/2, -y, z+1/2'
'x+1/2, -y+1/2, -z'
'-x, y+1/2, -z+1/2'
'-x, -y, -z'
'x-1/2, y, -z-1/2'
'-x-1/2, y-1/2, z'
'x, -y-1/2, z-1/2'

loop_
_atom_site_type_symbol
_atom_site_label
_atom_site_fract_x
_atom_site_fract_y
_atom_site_fract_z
_atom_site_U_iso_or_equiv
_atom_site_adp_type
_atom_site_calc_flag
_atom_site_occupancy
Pd Pd 0.42460(2) 0.85543(2) 0.54593(2) 0.01366(6) Uani d 1
Cl Cl1 0.46751(7) 0.74610(3) 0.49780(2) 0.01877(12) Uani d 1
Cl Cl2 0.56776(8) 0.79099(3) 0.60642(2) 0.01849(12) Uani d 1
F F1 0.3347(2) 1.14754(9) 0.76921(6) 0.0320(4) Uani d 1
F F2 0.3056(2) 1.27837(9) 0.76749(6) 0.0345(4) Uani d 1
F F3 -0.1033(2) 0.98226(10) 0.26759(6) 0.0411(4) Uani d 1
O O1 0.3825(2) 1.21584(10) 0.68130(6) 0.0191(4) Uani d 1
O O2 0.0185(3) 1.03653(10) 0.35459(6) 0.0279(4) Uani d 1
N N1 0.3954(2) 0.96204(11) 0.58108(7) 0.0150(4) Uani d 1
N N2 0.2923(2) 0.91795(11) 0.49658(7) 0.0148(4) Uani d 1
C C1 0.3267(3) 1.02234(13) 0.55416(8) 0.0151(5) Uani d 1
C C2 0.3170(3) 1.10138(13) 0.57079(8) 0.0153(5) Uani d 1
H H2 0.2695 1.1419 0.5520 0.018 Uiso calc 1
C C3 0.3786(3) 1.11956(14) 0.61556(8) 0.0167(5) Uani d 1
C C4 0.4421(3) 1.05677(14) 0.64325(9) 0.0194(5) Uani d 1
H H4 0.4796 1.0668 0.6739 0.023 Uiso calc 1
F F4 0.0223(3) 1.08427(10) 0.23322(6) 0.0496(5) Uani d 1
C C5 0.4493(3) 0.97926(14) 0.62490(8) 0.0185(5) Uani d 1
H H5 0.4931 0.9377 0.6436 0.022 Uiso calc 1
C C6 0.2658(3) 0.99752(13) 0.50719(8) 0.0137(4) Uani d 1
C C7 0.1869(3) 1.04930(13) 0.47545(8) 0.0150(5) Uani d 1
H H7 0.1718 1.1036 0.4831 0.018 Uiso calc 1
C C8 0.1301(3) 1.01992(13) 0.43203(8) 0.0146(5) Uani d 1
C C9 0.1518(3) 0.93813(14) 0.42258(8) 0.0173(5) Uani d 1
H H9 0.1114 0.9163 0.3944 0.021 Uiso calc 1
C C10 0.2337(3) 0.88910(14) 0.45522(8) 0.0166(5) Uani d 1
H H10 0.2488 0.8345 0.4483 0.020 Uiso calc 1
C C11 0.3848(3) 1.20713(14) 0.63135(8) 0.0196(5) Uani d 1
H H11A 0.4888 1.2321 0.6190 0.023 Uiso calc 1
H H11B 0.2865 1.2357 0.6181 0.023 Uiso calc 1
C C12 0.2140(3) 1.20527(16) 0.70064(9) 0.0219(5) Uani d 1
H H12A 0.1665 1.1536 0.6907 0.026 Uiso calc 1
H H12B 0.1379 1.2480 0.6896 0.026 Uiso calc 1
C C13 0.2277(3) 1.20801(16) 0.75317(10) 0.0242(5) Uani d 1
C C14 0.0510(3) 1.07784(14) 0.39745(8) 0.0187(5) Uani d 1
H H14A -0.0561 1.0992 0.4101 0.022 Uiso calc 1
H H14B 0.1290 1.1228 0.3919 0.022 Uiso calc 1
C C15 -0.0052(4) 1.08781(15) 0.31527(9) 0.0292(6) Uani d 1
H H15A 0.0758 1.1326 0.3164 0.035 Uiso calc 1
H H15B -0.1217 1.1095 0.3150 0.035 Uiso calc 1
C C16 0.0252(4) 1.03779(16) 0.27273(10) 0.0304(6) Uani d 1
H H13 0.113(3) 1.2038(15) 0.7697(9) 0.019(7) Uiso d 1
H H16 0.147(4) 1.0054(17) 0.2750(10) 0.030(8) Uiso d 1

loop_
_atom_site_aniso_label
_atom_site_aniso_U_11
_atom_site_aniso_U_22
_atom_site_aniso_U_33
_atom_site_aniso_U_12
_atom_site_aniso_U_13
_atom_site_aniso_U_23
Pd 0.01440(9) 0.01048(9) 0.01611(9) -0.00037(7) 0.00104(7) 0.00137(7)
Cl1 0.0206(3) 0.0115(2) 0.0242(3) 0.0008(2) -0.0018(2) -0.0021(2)
Cl2 0.0211(3) 0.0155(3) 0.0189(3) 0.0016(2) -0.0016(2) 0.0038(2)
F1 0.0312(9) 0.0347(9) 0.0301(8) 0.0025(7) -0.0041(7) 0.0072(7)
F2 0.0437(10) 0.0314(8) 0.0285(9) 0.0005(7) 0.0006(7) -0.0122(7)
F3 0.0461(11) 0.0347(9) 0.0424(10) -0.0044(8) -0.0147(8) -0.0086(8)
O1 0.0188(9) 0.0227(9) 0.0158(8) -0.0007(7) -0.0003(7) -0.0041(7)
O2 0.0494(12) 0.0169(8) 0.0174(9) -0.0048(8) -0.0101(8) 0.0028(7)
N1 0.0161(10) 0.0136(9) 0.0152(10) -0.0009(8) 0.0021(8) 0.0018(8)
N2 0.0150(9) 0.0119(9) 0.0176(10) -0.0018(7) 0.0026(8) -0.0003(8)
C1 0.0125(11) 0.0148(11) 0.0181(12) -0.0008(9) 0.0018(9) 0.0025(9)
C2 0.0151(11) 0.0146(11) 0.0162(12) 0.0002(9) 0.0023(9) 0.0024(9)
C3 0.0167(12) 0.0165(11) 0.0170(12) -0.0016(9) 0.0035(9) -0.0020(9)
C4 0.0211(12) 0.0208(12) 0.0162(12) -0.0002(10) 0.0001(10) -0.0016(10)
F4 0.0931(16) 0.0382(10) 0.0176(8) 0.0061(10) 0.0008(9) 0.0021(7)
C5 0.0200(12) 0.0195(12) 0.0161(12) 0.0023(10) -0.0006(10) 0.0010(9)
C6 0.0107(10) 0.0133(10) 0.0172(12) -0.0018(9) 0.0040(9) 0.0001(9)
C7 0.0140(11) 0.0117(10) 0.0191(12) -0.0016(8) 0.0026(9) -0.0002(9)
C8 0.0114(11) 0.0157(11) 0.0167(12) -0.0013(9) 0.0021(9) 0.0027(9)
C9 0.0179(12) 0.0180(11) 0.0161(12) -0.0028(9) 0.0008(10) -0.0028(9)
C10 0.0157(11) 0.0143(10) 0.0198(12) -0.0026(9) 0.0015(10) -0.0014(10)
C11 0.0253(13) 0.0177(11) 0.0156(12) -0.0015(10) 0.0002(10) -0.0024(9)
C12 0.0179(12) 0.0256(13) 0.0222(13) 0.0013(10) 0.0006(10) -0.0017(10)
C13 0.0200(13) 0.0276(13) 0.0252(13) 0.0024(11) 0.0009(11) -0.0012(11)
C14 0.0212(13) 0.0163(11) 0.0185(12) -0.0019(10) -0.0015(10) 0.0006(9)
C15 0.0462(17) 0.0213(13) 0.0202(13) -0.0011(12) -0.0030(12) 0.0042(11)
C16 0.0414(17) 0.0261(14) 0.0237(14) -0.0019(13) -0.0047(12) 0.0027(11)

loop_
_atom_type_symbol
_atom_type_description
_atom_type_scat_dispersion_real
_atom_type_scat_dispersion_imag
_atom_type_scat_source
Pd Pd -0.9988 1.0072 'International Tables Vol C Tables 4.2.6.8 and 6.1.1.4'
Cl Cl 0.1484 0.1585 'International Tables Vol C Tables 4.2.6.8 and 6.1.1.4'
F F 0.0171 0.0103 'International Tables Vol C Tables 4.2.6.8 and 6.1.1.4'
O O 0.0106 0.0060 'International Tables Vol C Tables 4.2.6.8 and 6.1.1.4'
N N 0.0061 0.0033 'International Tables Vol C Tables 4.2.6.8 and 6.1.1.4'
C C 0.0033 0.0016 'International Tables Vol C Tables 4.2.6.8 and 6.1.1.4'
H H 0.0000 0.0000 'International Tables Vol C Tables 4.2.6.8 and 6.1.1.4'

loop_
_geom_angle_atom_site_label_1
_geom_angle_atom_site_label_2
_geom_angle_atom_site_label_3
_geom_angle
N2 Pd N1 80.76(7)
N2 Pd Cl1 93.73(5)
N1 Pd Cl1 172.24(6)
N2 Pd Cl2 175.64(6)
N1 Pd Cl2 95.15(6)
Cl1 Pd Cl2 90.48(2)
C11 O1 C12 112.38(18)
C15 O2 C14 114.23(18)
C5 N1 C1 119.0(2)
C5 N1 Pd 127.00(16)
C1 N1 Pd 113.72(15)
C10 N2 C6 118.9(2)
C10 N2 Pd 126.43(15)
C6 N2 Pd 114.65(15)
N1 C1 C2 121.2(2)
N1 C1 C6 115.3(2)
C2 C1 C6 123.5(2)
C3 C2 C1 119.6(2)
C3 C2 H2 120.2
C1 C2 H2 120.2
C2 C3 C4 118.4(2)
C2 C3 C11 119.2(2)
C4 C3 C11 122.3(2)
C5 C4 C3 119.5(2)
C5 C4 H4 120.2
C3 C4 H4 120.2
N1 C5 C4 122.1(2)
N1 C5 H5 118.9
C4 C5 H5 118.9
N2 C6 C7 121.3(2)
N2 C6 C1 114.8(2)
C7 C6 C1 123.9(2)
C6 C7 C8 119.8(2)
C6 C7 H7 120.1
C8 C7 H7 120.1
C9 C8 C7 118.1(2)
C9 C8 C14 123.0(2)
C7 C8 C14 118.9(2)
C10 C9 C8 119.8(2)
C10 C9 H9 120.1
C8 C9 H9 120.1
N2 C10 C9 122.0(2)
N2 C10 H10 119.0
C9 C10 H10 119.0
O1 C11 C3 112.94(19)
O1 C11 H11A 109.0
C3 C11 H11A 109.0
O1 C11 H11B 109.0
C3 C11 H11B 109.0
H11A C11 H11B 107.8
O1 C12 C13 108.3(2)
O1 C12 H12A 110.0
C13 C12 H12A 110.0
O1 C12 H12B 110.0
C13 C12 H12B 110.0
H12A C12 H12B 108.4
F2 C13 F1 104.6(2)
F2 C13 C12 110.6(2)
F1 C13 C12 110.5(2)
F2 C13 H13 108.0(14)
F1 C13 H13 109.1(15)
C12 C13 H13 113.6(15)
O2 C14 C8 108.98(19)
O2 C14 H14A 109.9
C8 C14 H14A 109.9
O2 C14 H14B 109.9
C8 C14 H14B 109.9
H14A C14 H14B 108.3
O2 C15 C16 106.6(2)
O2 C15 H15A 110.4
C16 C15 H15A 110.4
O2 C15 H15B 110.4
C16 C15 H15B 110.4
H15A C15 H15B 108.6
F4 C16 F3 106.3(2)
F4 C16 C15 110.7(2)
F3 C16 C15 110.3(2)
F4 C16 H16 110.1(15)
F3 C16 H16 107.9(15)
C15 C16 H16 111.4(15)

loop_
_geom_bond_atom_site_label_1
_geom_bond_atom_site_label_2
_geom_bond_distance
Pd N2 2.0164(19)
Pd N1 2.0342(19)
Pd Cl1 2.2855(6)
Pd Cl2 2.2999(6)
F1 C13 1.374(3)
F2 C13 1.370(3)
F3 C16 1.360(3)
O1 C11 1.421(3)
O1 C12 1.425(3)
O2 C15 1.410(3)
O2 C14 1.414(3)
N1 C5 1.339(3)
N1 C1 1.362(3)
N2 C10 1.342(3)
N2 C6 1.363(3)
C1 C2 1.389(3)
C1 C6 1.469(3)
C2 C3 1.387(3)
C2 H2 0.9300
C3 C4 1.389(3)
C3 C11 1.514(3)
C4 C5 1.382(3)
C4 H4 0.9300
F4 C16 1.356(3)
C5 H5 0.9300
C6 C7 1.382(3)
C7 C8 1.392(3)
C7 H7 0.9300
C8 C9 1.387(3)
C8 C14 1.499(3)
C9 C10 1.382(3)
C9 H9 0.9300
C10 H10 0.9300
C11 H11A 0.9700
C11 H11B 0.9700
C12 C13 1.491(4)
C12 H12A 0.9700
C12 H12B 0.9700
C13 H13 1.00(3)
C14 H14A 0.9700
C14 H14B 0.9700
C15 C16 1.479(4)
C15 H15A 0.9700
C15 H15B 0.9700
C16 H16 1.08(3)

loop_
_geom_hbond_atom_site_label_D
_geom_hbond_atom_site_label_H
_geom_hbond_atom_site_label_A
_geom_hbond_site_symmetry_A
_geom_hbond_distance_DH
_geom_hbond_distance_HA
_geom_hbond_distance_DA
_geom_hbond_angle_DHA
_geom_hbond_publ_flag
C2 H2 Cl1 7_665 0.93 2.95 3.590(2) 165 yes
C5 H5 Cl2 . 0.93 2.70 3.283(3) 121 yes
C5 H5 F4 2_575 0.93 2.56 3.248(3) 131 yes
C7 H7 Cl1 7_665 0.93 2.62 3.519(3) 163 yes
C9 H9 O2 . 0.93 2.39 2.721(3) 101 yes
C10 H10 Cl2 3_466 0.93 2.94 3.679(3) 137 yes
C11 H11B Cl2 7_665 0.97 2.91 3.832(3) 159 yes
C12 H12A F3 5_576 0.97 2.58 3.336(3) 135 yes
C12 H12B Cl2 7_665 0.97 2.93 3.724(3) 140 yes
C13 H13 F1 6_557 1.01(3) 2.59(2) 3.263(4) 124.1(18) yes
C13 H13 O1 6_557 1.01(2) 2.27(2) 3.255(3) 166.5(19) yes
C13 F2 F4 3_576 1.367(4) 2.821(2) 4.136(3) 160.26(16) yes
C14 H14B Cl2 5_676 0.97 2.75 3.662(2) 158 yes
C16 H16 F1 2_574 1.09(3) 2.53(3) 3.248(3) 123(2) yes
C16 H16 F3 6_656 1.09(3) 2.31(3) 3.227(3) 141(2) yes
C16 F4 F2 3_476 1.355(4) 2.821(2) 3.660(3) 118.07(17) yes
